data_4114810
loop_
_publ_author_name
'Virginia Montiel-Palma'
'Mar\'ia Lumbierres'
'Bruno Donnadieu'
'Sylviane Sabo-Etienne'
'Bruno Chaudret'

_publ_contact_author 'Dr Sylviane Sabo-Etienne'
_publ_contact_author_address
;
Laboratoire de Chimie de Coordination
UPR-CNRS 8241
205, route de Narbonne
31077 Toulouse cedex, France    
;
_publ_contact_author_email sabo@lcc-toulouse.fr
_publ_section_title
;
 \s-Borane and Dihydroborate Complexes of Ruthenium
;
_journal_name_full 'Journal of the American Chemical Society'
_journal_page_first 5624
_journal_page_last 5625
_journal_paper_doi 10.1021/ja017429q
_journal_volume 124
_journal_year 2002
_chemical_formula_sum 'C48 H94 B2 O4 P2 Ru'
_chemical_formula_weight 919.86
_chemical_name_systematic
;
 ?
;
_space_group_IT_number 2
_symmetry_cell_setting triclinic
_symmetry_space_group_name_Hall '-P 1'
_symmetry_space_group_name_H-M 'P -1'
_atom_sites_solution_hydrogens geom
_atom_sites_solution_primary direct
_atom_sites_solution_secondary difmap
_audit_creation_method SHELXL-97
_cell_angle_alpha 93.277(5)
_cell_angle_beta 102.539(5)
_cell_angle_gamma 97.880(5)
_cell_formula_units_Z 2
_cell_length_a 12.118(5)
_cell_length_b 13.945(5)
_cell_length_c 15.406(5)
_cell_measurement_reflns_used 5000
_cell_measurement_temperature 160(2)
_cell_measurement_theta_max 26.0
_cell_measurement_theta_min 2.1
_cell_volume 2507.1(16)
_computing_cell_refinement 'Stoe IPDS software (Stoe, 1996)'
_computing_data_collection 'Stoe IPDS software (Stoe, 1996)'
_computing_data_reduction 'XRED (Stoe, 1.08, 1996)'
_computing_molecular_graphics 'ORTEP3 for Windows (Farrugia, 1997)'
_computing_publication_material 'SHELXL-97 (Sheldrick, 1997)'
_computing_structure_refinement 'SHELXL-97 (Sheldrick, 1997)'
_computing_structure_solution 'SIR92 (Giacovazzo et al, 1992)'
_diffrn_ambient_temperature 160(2)
_diffrn_measured_fraction_theta_full 0.943
_diffrn_measured_fraction_theta_max 0.943
_diffrn_measurement_device 'Stoe IPDS'
_diffrn_measurement_method \f
_diffrn_radiation_monochromator graphite
_diffrn_radiation_source 'fine-focus sealed tube'
_diffrn_radiation_type MoK\a
_diffrn_radiation_wavelength 0.71073
_diffrn_reflns_av_R_equivalents 0.0618
_diffrn_reflns_av_sigmaI/netI 0.0870
_diffrn_reflns_limit_h_max 14
_diffrn_reflns_limit_h_min -14
_diffrn_reflns_limit_k_max 16
_diffrn_reflns_limit_k_min -16
_diffrn_reflns_limit_l_max 17
_diffrn_reflns_limit_l_min -17
_diffrn_reflns_number 21181
_diffrn_reflns_theta_full 24.41
_diffrn_reflns_theta_max 24.41
_diffrn_reflns_theta_min 2.10
_diffrn_standards_decay_% <0.1
_diffrn_standards_interval_time 'every frame'
_diffrn_standards_number 200
_exptl_absorpt_coefficient_mu 0.416
_exptl_absorpt_correction_T_max 0.872
_exptl_absorpt_correction_T_min 0.577
_exptl_absorpt_correction_type semi-empirical
_exptl_absorpt_process_details DIFABS
_exptl_crystal_colour 'pale yellow'
_exptl_crystal_density_diffrn 1.219
_exptl_crystal_description platelet
_exptl_crystal_F_000 996
_exptl_crystal_size_max 0.37
_exptl_crystal_size_mid 0.25
_exptl_crystal_size_min 0.15
_refine_diff_density_max 0.659
_refine_diff_density_min -0.484
_refine_diff_density_rms 0.071
_refine_ls_extinction_method none
_refine_ls_goodness_of_fit_ref 0.929
_refine_ls_hydrogen_treatment mixed
_refine_ls_matrix_type full
_refine_ls_number_parameters 535
_refine_ls_number_reflns 7775
_refine_ls_number_restraints 0
_refine_ls_restrained_S_all 0.929
_refine_ls_R_factor_all 0.0744
_refine_ls_R_factor_gt 0.0405
_refine_ls_shift/su_max 0.025
_refine_ls_shift/su_mean 0.001
_refine_ls_structure_factor_coef Fsqd
_refine_ls_weighting_details 'calc w=1/[\s^2^(Fo^2^)+(0.0356P)^2^+0.0000P] where P=(Fo^2^+2Fc^2^)/3'
_refine_ls_weighting_scheme calc
_refine_ls_wR_factor_gt 0.0769
_refine_ls_wR_factor_ref 0.0862
_reflns_number_gt 5328
_reflns_number_total 7775
_reflns_threshold_expression >2sigma(I)
_cod_data_source_file ja017429q_s2_1.cif
_cod_data_source_block (2)
_cod_database_code 4114810

loop_
_symmetry_equiv_pos_as_xyz
'x, y, z'
'-x, -y, -z'

loop_
_atom_site_label
_atom_site_type_symbol
_atom_site_fract_x
_atom_site_fract_y
_atom_site_fract_z
_atom_site_U_iso_or_equiv
_atom_site_adp_type
_atom_site_occupancy
_atom_site_symmetry_multiplicity
_atom_site_calc_flag
_atom_site_refinement_flags
Ru1 Ru 0.74047(3) 0.27009(3) 0.26681(2) 0.02177(10) Uani 1 1 d .
P1 P 0.58493(8) 0.25400(8) 0.33776(6) 0.0235(2) Uani 1 1 d .
P2 P 0.91558(8) 0.33190(7) 0.23271(6) 0.0234(2) Uani 1 1 d .
O11 O 0.7015(2) 0.0547(2) 0.32728(18) 0.0340(7) Uani 1 1 d .
O12 O 0.8634(2) 0.07901(18) 0.27283(16) 0.0273(6) Uani 1 1 d .
O21 O 0.5365(2) 0.2607(2) 0.09622(16) 0.0288(6) Uani 1 1 d .
O22 O 0.7095(2) 0.3082(2) 0.06436(16) 0.0344(7) Uani 1 1 d .
B1 B 0.7717(4) 0.1217(4) 0.2893(3) 0.0303(11) Uani 1 1 d .
B2 B 0.6525(4) 0.2860(3) 0.1320(3) 0.0290(11) Uani 1 1 d .
C11 C 0.7630(3) -0.0249(3) 0.3504(3) 0.0321(10) Uani 1 1 d .
C12 C 0.8401(3) -0.0237(3) 0.2829(3) 0.0289(9) Uani 1 1 d .
C13 C 0.6781(4) -0.1171(4) 0.3443(4) 0.0557(14) Uani 1 1 d .
H13A H 0.6262 -0.1261 0.2867 0.084 Uiso 1 1 calc R
H13B H 0.6358 -0.1119 0.3899 0.084 Uiso 1 1 calc R
H13C H 0.7184 -0.1717 0.3524 0.084 Uiso 1 1 calc R
C14 C 0.8330(4) -0.0017(4) 0.4467(3) 0.0437(11) Uani 1 1 d .
H14A H 0.8841 0.0583 0.4513 0.066 Uiso 1 1 calc R
H14B H 0.8764 -0.0531 0.4632 0.066 Uiso 1 1 calc R
H14C H 0.7822 0.0042 0.4860 0.066 Uiso 1 1 calc R
C15 C 0.7779(4) -0.0740(4) 0.1913(3) 0.0541(14) Uani 1 1 d .
H15A H 0.7054 -0.0520 0.1731 0.081 Uiso 1 1 calc R
H15B H 0.7660 -0.1431 0.1946 0.081 Uiso 1 1 calc R
H15C H 0.8233 -0.0585 0.1487 0.081 Uiso 1 1 calc R
C16 C 0.9528(4) -0.0608(3) 0.3129(3) 0.0435(11) Uani 1 1 d .
H16A H 0.9979 -0.0213 0.3649 0.065 Uiso 1 1 calc R
H16B H 0.9935 -0.0577 0.2659 0.065 Uiso 1 1 calc R
H16C H 0.9386 -0.1269 0.3269 0.065 Uiso 1 1 calc R
C21 C 0.5187(3) 0.2474(3) -0.0001(2) 0.0297(10) Uani 1 1 d .
C22 C 0.6240(3) 0.3132(3) -0.0163(2) 0.0317(10) Uani 1 1 d .
C23 C 0.5181(4) 0.1397(3) -0.0243(3) 0.0420(11) Uani 1 1 d .
H23A H 0.5913 0.1225 0.0018 0.063 Uiso 1 1 calc R
H23B H 0.5027 0.1271 -0.0880 0.063 Uiso 1 1 calc R
H23C H 0.4599 0.1017 -0.0019 0.063 Uiso 1 1 calc R
C24 C 0.4047(3) 0.2777(4) -0.0412(3) 0.0418(11) Uani 1 1 d .
H24A H 0.4025 0.3423 -0.0172 0.063 Uiso 1 1 calc R
H24B H 0.3439 0.2336 -0.0277 0.063 Uiso 1 1 calc R
H24C H 0.3954 0.2764 -0.1048 0.063 Uiso 1 1 calc R
C25 C 0.6085(4) 0.4194(3) -0.0198(3) 0.0491(13) Uani 1 1 d .
H25A H 0.5785 0.4394 0.0300 0.074 Uiso 1 1 calc R
H25B H 0.5561 0.4272 -0.0744 0.074 Uiso 1 1 calc R
H25C H 0.6810 0.4585 -0.0170 0.074 Uiso 1 1 calc R
C26 C 0.6672(4) 0.2789(4) -0.0963(3) 0.0498(13) Uani 1 1 d .
H26A H 0.6922 0.2171 -0.0871 0.075 Uiso 1 1 calc R
H26B H 0.7301 0.3253 -0.1034 0.075 Uiso 1 1 calc R
H26C H 0.6066 0.2725 -0.1491 0.075 Uiso 1 1 calc R
C111 C 0.5058(3) 0.3602(3) 0.3327(2) 0.0251(9) Uani 1 1 d .
H111 H 0.4481 0.3461 0.3678 0.030 Uiso 1 1 calc R
C112 C 0.5813(3) 0.4559(3) 0.3770(3) 0.0315(10) Uani 1 1 d .
H11A H 0.6184 0.4467 0.4378 0.038 Uiso 1 1 calc R
H11B H 0.6405 0.4730 0.3447 0.038 Uiso 1 1 calc R
C113 C 0.5116(4) 0.5384(3) 0.3782(3) 0.0352(10) Uani 1 1 d .
H11C H 0.4577 0.5242 0.4156 0.042 Uiso 1 1 calc R
H11D H 0.5624 0.5979 0.4040 0.042 Uiso 1 1 calc R
C114 C 0.4470(4) 0.5536(3) 0.2855(3) 0.0373(10) Uani 1 1 d .
H11E H 0.4003 0.6042 0.2892 0.045 Uiso 1 1 calc R
H11F H 0.5007 0.5741 0.2493 0.045 Uiso 1 1 calc R
C115 C 0.3716(3) 0.4600(3) 0.2425(3) 0.0319(10) Uani 1 1 d .
H11G H 0.3332 0.4696 0.1822 0.038 Uiso 1 1 calc R
H11H H 0.3135 0.4431 0.2759 0.038 Uiso 1 1 calc R
C116 C 0.4403(3) 0.3766(3) 0.2395(2) 0.0280(9) Uani 1 1 d .
H11I H 0.4940 0.3910 0.2019 0.034 Uiso 1 1 calc R
H11J H 0.3889 0.3176 0.2133 0.034 Uiso 1 1 calc R
C121 C 0.4689(3) 0.1468(3) 0.3069(2) 0.0237(9) Uani 1 1 d .
H121 H 0.4995 0.0949 0.3403 0.028 Uiso 1 1 calc R
C122 C 0.3580(3) 0.1578(3) 0.3365(3) 0.0287(9) Uani 1 1 d .
H12A H 0.3763 0.1831 0.3988 0.034 Uiso 1 1 calc R
H12B H 0.3189 0.2039 0.3016 0.034 Uiso 1 1 calc R
C123 C 0.2799(3) 0.0611(3) 0.3247(3) 0.0344(10) Uani 1 1 d .
H12C H 0.2090 0.0706 0.3410 0.041 Uiso 1 1 calc R
H12D H 0.3161 0.0171 0.3643 0.041 Uiso 1 1 calc R
C124 C 0.2538(3) 0.0157(3) 0.2286(3) 0.0380(11) Uani 1 1 d .
H12E H 0.2100 -0.0487 0.2247 0.046 Uiso 1 1 calc R
H12F H 0.2073 0.0548 0.1902 0.046 Uiso 1 1 calc R
C125 C 0.3619(3) 0.0082(3) 0.1960(3) 0.0332(10) Uani 1 1 d .
H12G H 0.3416 -0.0148 0.1332 0.040 Uiso 1 1 calc R
H12H H 0.4026 -0.0388 0.2284 0.040 Uiso 1 1 calc R
C126 C 0.4398(3) 0.1059(3) 0.2091(2) 0.0296(10) Uani 1 1 d .
H12I H 0.4020 0.1512 0.1722 0.036 Uiso 1 1 calc R
H12J H 0.5097 0.0979 0.1904 0.036 Uiso 1 1 calc R
C131 C 0.6257(3) 0.2539(3) 0.4628(3) 0.0330(10) Uani 1 1 d .
H131 H 0.5823 0.3003 0.4852 0.040 Uiso 1 1 calc R
C132 C 0.7519(3) 0.2957(3) 0.5031(2) 0.0340(10) Uani 1 1 d .
H13D H 0.7998 0.2503 0.4874 0.041 Uiso 1 1 calc R
H13E H 0.7711 0.3560 0.4775 0.041 Uiso 1 1 calc R
C133 C 0.7773(4) 0.3150(4) 0.6045(3) 0.0462(13) Uani 1 1 d .
H13F H 0.8586 0.3371 0.6269 0.055 Uiso 1 1 calc R
H13G H 0.7367 0.3663 0.6201 0.055 Uiso 1 1 calc R
C134 C 0.7426(4) 0.2261(4) 0.6483(3) 0.0471(12) Uani 1 1 d .
H13H H 0.7519 0.2430 0.7116 0.057 Uiso 1 1 calc R
H13I H 0.7919 0.1783 0.6411 0.057 Uiso 1 1 calc R
C135 C 0.6192(4) 0.1826(3) 0.6076(3) 0.0398(11) Uani 1 1 d .
H13J H 0.5695 0.2273 0.6217 0.048 Uiso 1 1 calc R
H13K H 0.6007 0.1226 0.6338 0.048 Uiso 1 1 calc R
C136 C 0.5968(4) 0.1618(3) 0.5054(3) 0.0404(11) Uani 1 1 d .
H13L H 0.6430 0.1143 0.4910 0.048 Uiso 1 1 calc R
H13M H 0.5170 0.1350 0.4817 0.048 Uiso 1 1 calc R
C211 C 0.9145(3) 0.4565(3) 0.1929(2) 0.0298(10) Uani 1 1 d .
H211 H 0.8690 0.4450 0.1314 0.036 Uiso 1 1 calc R
C212 C 1.0300(4) 0.5098(3) 0.1846(3) 0.0417(11) Uani 1 1 d .
H21A H 1.0792 0.5270 0.2437 0.050 Uiso 1 1 calc R
H21B H 1.0664 0.4669 0.1518 0.050 Uiso 1 1 calc R
C213 C 1.0166(5) 0.6016(4) 0.1366(4) 0.0588(15) Uani 1 1 d .
H21C H 1.0918 0.6353 0.1356 0.071 Uiso 1 1 calc R
H21D H 0.9752 0.5834 0.0753 0.071 Uiso 1 1 calc R
C214 C 0.9543(4) 0.6697(3) 0.1800(3) 0.0496(13) Uani 1 1 d .
H21E H 1.0005 0.6954 0.2384 0.060 Uiso 1 1 calc R
H21F H 0.9423 0.7239 0.1441 0.060 Uiso 1 1 calc R
C215 C 0.8409(4) 0.6184(3) 0.1897(3) 0.0485(13) Uani 1 1 d .
H21G H 0.7911 0.6006 0.1310 0.058 Uiso 1 1 calc R
H21H H 0.8054 0.6622 0.2223 0.058 Uiso 1 1 calc R
C216 C 0.8541(4) 0.5272(3) 0.2389(3) 0.0386(11) Uani 1 1 d .
H21I H 0.7790 0.4946 0.2417 0.046 Uiso 1 1 calc R
H21J H 0.8977 0.5457 0.2996 0.046 Uiso 1 1 calc R
C221 C 0.9691(3) 0.2745(3) 0.1394(3) 0.0318(10) Uani 1 1 d .
H221 H 0.9511 0.3162 0.0908 0.038 Uiso 1 1 calc R
C222 C 1.0970(4) 0.2732(4) 0.1515(3) 0.0419(12) Uani 1 1 d .
H22A H 1.1381 0.3377 0.1735 0.050 Uiso 1 1 calc R
H22B H 1.1209 0.2291 0.1960 0.050 Uiso 1 1 calc R
C223 C 1.1279(4) 0.2417(4) 0.0656(3) 0.0558(15) Uani 1 1 d .
H22C H 1.1163 0.2919 0.0249 0.067 Uiso 1 1 calc R
H22D H 1.2085 0.2355 0.0782 0.067 Uiso 1 1 calc R
C224 C 1.0591(4) 0.1467(4) 0.0205(3) 0.0516(13) Uani 1 1 d .
H22E H 1.0740 0.1362 -0.0385 0.062 Uiso 1 1 calc R
H22F H 1.0835 0.0940 0.0547 0.062 Uiso 1 1 calc R
C225 C 0.9336(4) 0.1448(4) 0.0118(3) 0.0459(12) Uani 1 1 d .
H22G H 0.8941 0.0797 -0.0097 0.055 Uiso 1 1 calc R
H22H H 0.9062 0.1884 -0.0320 0.055 Uiso 1 1 calc R
C226 C 0.9055(4) 0.1746(3) 0.0998(3) 0.0379(11) Uani 1 1 d .
H22I H 0.9257 0.1271 0.1418 0.046 Uiso 1 1 calc R
H22J H 0.8238 0.1752 0.0904 0.046 Uiso 1 1 calc R
C231 C 1.0396(3) 0.3459(3) 0.3301(2) 0.0244(9) Uani 1 1 d .
H231 H 1.1072 0.3713 0.3085 0.029 Uiso 1 1 calc R
C232 C 1.0330(3) 0.4180(3) 0.4066(2) 0.0294(9) Uani 1 1 d .
H23D H 1.0245 0.4808 0.3842 0.035 Uiso 1 1 calc R
H23E H 0.9658 0.3959 0.4289 0.035 Uiso 1 1 calc R
C233 C 1.1383(3) 0.4294(3) 0.4829(2) 0.0321(10) Uani 1 1 d .
H23F H 1.1289 0.4740 0.5305 0.039 Uiso 1 1 calc R
H23G H 1.2046 0.4573 0.4620 0.039 Uiso 1 1 calc R
C234 C 1.1590(4) 0.3328(3) 0.5193(2) 0.0337(10) Uani 1 1 d .
H23H H 1.0961 0.3070 0.5451 0.040 Uiso 1 1 calc R
H23I H 1.2289 0.3420 0.5657 0.040 Uiso 1 1 calc R
C235 C 1.1689(3) 0.2619(3) 0.4435(2) 0.0316(10) Uani 1 1 d .
H23J H 1.2352 0.2859 0.4208 0.038 Uiso 1 1 calc R
H23K H 1.1797 0.1994 0.4659 0.038 Uiso 1 1 calc R
C236 C 1.0622(3) 0.2491(3) 0.3680(2) 0.0281(9) Uani 1 1 d .
H23L H 0.9967 0.2213 0.3899 0.034 Uiso 1 1 calc R
H23M H 1.0711 0.2040 0.3206 0.034 Uiso 1 1 calc R
H1 H 0.784(3) 0.358(2) 0.330(2) 0.013(4) Uiso 1 1 d .
H2 H 0.682(3) 0.346(2) 0.208(2) 0.013(4) Uiso 1 1 d .
H3 H 0.708(3) 0.176(2) 0.210(2) 0.013(4) Uiso 1 1 d .
H4 H 0.813(3) 0.217(2) 0.339(2) 0.013(4) Uiso 1 1 d .

loop_
_atom_site_aniso_label
_atom_site_aniso_U_11
_atom_site_aniso_U_22
_atom_site_aniso_U_33
_atom_site_aniso_U_23
_atom_site_aniso_U_13
_atom_site_aniso_U_12
Ru1 0.01886(16) 0.02486(18) 0.02169(15) 0.00279(12) 0.00501(11) 0.00280(13)
P1 0.0201(5) 0.0267(6) 0.0238(5) 0.0025(4) 0.0057(4) 0.0028(4)
P2 0.0199(5) 0.0263(6) 0.0252(5) 0.0038(4) 0.0065(4) 0.0050(4)
O11 0.0247(14) 0.0322(16) 0.0508(17) 0.0184(13) 0.0140(13) 0.0087(13)
O12 0.0252(14) 0.0240(14) 0.0341(14) 0.0053(11) 0.0090(11) 0.0038(12)
O21 0.0228(14) 0.0391(16) 0.0225(13) 0.0022(11) 0.0036(10) 0.0003(13)
O22 0.0227(14) 0.0545(19) 0.0235(13) 0.0092(13) 0.0027(11) -0.0009(14)
B1 0.020(2) 0.042(3) 0.028(2) 0.005(2) 0.0068(18) -0.002(2)
B2 0.021(2) 0.031(3) 0.037(2) 0.001(2) 0.0098(19) 0.005(2)
C11 0.026(2) 0.027(2) 0.044(2) 0.0154(18) 0.0079(18) 0.0042(19)
C12 0.027(2) 0.023(2) 0.035(2) 0.0009(17) 0.0052(17) 0.0002(18)
C13 0.039(3) 0.042(3) 0.087(4) 0.023(3) 0.017(3) -0.004(2)
C14 0.045(3) 0.050(3) 0.042(2) 0.022(2) 0.015(2) 0.014(2)
C15 0.058(3) 0.045(3) 0.049(3) -0.011(2) 0.001(2) -0.002(3)
C16 0.032(2) 0.035(3) 0.066(3) 0.006(2) 0.013(2) 0.008(2)
C21 0.028(2) 0.044(3) 0.0168(18) 0.0035(17) 0.0036(15) 0.005(2)
C22 0.029(2) 0.044(3) 0.0208(19) 0.0074(17) 0.0033(16) 0.003(2)
C23 0.040(2) 0.043(3) 0.038(2) -0.004(2) 0.0039(19) 0.002(2)
C24 0.031(2) 0.056(3) 0.036(2) -0.004(2) 0.0006(18) 0.010(2)
C25 0.060(3) 0.043(3) 0.038(2) 0.017(2) 0.000(2) -0.001(2)
C26 0.040(3) 0.077(4) 0.032(2) 0.006(2) 0.013(2) 0.002(3)
C111 0.0228(19) 0.027(2) 0.0242(19) -0.0004(16) 0.0057(15) 0.0006(17)
C112 0.029(2) 0.029(2) 0.034(2) -0.0018(17) 0.0058(17) 0.0001(19)
C113 0.036(2) 0.029(2) 0.042(2) -0.0024(18) 0.0126(18) 0.005(2)
C114 0.043(2) 0.032(2) 0.041(2) 0.0050(19) 0.0141(19) 0.013(2)
C115 0.031(2) 0.034(2) 0.034(2) 0.0067(18) 0.0102(17) 0.010(2)
C116 0.026(2) 0.027(2) 0.029(2) 0.0013(16) 0.0048(16) 0.0019(18)
C121 0.0224(19) 0.024(2) 0.0255(19) -0.0003(15) 0.0084(15) 0.0026(17)
C122 0.022(2) 0.030(2) 0.035(2) 0.0027(17) 0.0100(16) 0.0048(18)
C123 0.021(2) 0.033(2) 0.052(3) 0.0032(19) 0.0188(18) -0.0004(19)
C124 0.030(2) 0.033(2) 0.047(2) 0.003(2) 0.0077(19) -0.004(2)
C125 0.031(2) 0.031(2) 0.034(2) -0.0021(18) 0.0057(17) -0.0051(19)
C126 0.028(2) 0.033(2) 0.026(2) 0.0012(17) 0.0096(16) -0.0044(19)
C131 0.029(2) 0.034(2) 0.034(2) 0.0046(18) 0.0075(17) -0.0020(19)
C132 0.033(2) 0.040(3) 0.027(2) 0.0022(18) 0.0054(17) -0.001(2)
C133 0.046(3) 0.059(3) 0.028(2) 0.004(2) 0.0037(19) -0.004(2)
C134 0.050(3) 0.061(3) 0.030(2) 0.010(2) 0.007(2) 0.007(3)
C135 0.042(2) 0.048(3) 0.032(2) 0.015(2) 0.0136(19) 0.004(2)
C136 0.036(2) 0.045(3) 0.038(2) 0.007(2) 0.0060(19) 0.005(2)
C211 0.026(2) 0.033(2) 0.028(2) 0.0055(17) 0.0050(16) -0.0019(19)
C212 0.040(2) 0.035(3) 0.052(3) 0.003(2) 0.020(2) -0.002(2)
C213 0.075(4) 0.036(3) 0.073(3) 0.020(2) 0.040(3) -0.005(3)
C214 0.069(3) 0.030(3) 0.048(3) 0.012(2) 0.013(2) 0.000(3)
C215 0.050(3) 0.033(3) 0.057(3) 0.012(2) -0.003(2) 0.008(2)
C216 0.035(2) 0.033(2) 0.053(3) 0.016(2) 0.017(2) 0.009(2)
C221 0.032(2) 0.036(2) 0.029(2) -0.0020(17) 0.0104(17) 0.004(2)
C222 0.031(2) 0.060(3) 0.036(2) -0.002(2) 0.0122(18) 0.009(2)
C223 0.039(3) 0.098(4) 0.036(3) -0.002(3) 0.014(2) 0.022(3)
C224 0.073(3) 0.058(3) 0.037(2) 0.007(2) 0.027(2) 0.032(3)
C225 0.052(3) 0.044(3) 0.043(3) -0.009(2) 0.017(2) 0.010(2)
C226 0.047(3) 0.033(2) 0.042(2) 0.0030(19) 0.024(2) 0.012(2)
C231 0.0247(19) 0.022(2) 0.0262(19) 0.0019(15) 0.0075(15) 0.0007(17)
C232 0.031(2) 0.027(2) 0.030(2) 0.0015(17) 0.0059(16) 0.0067(18)
C233 0.030(2) 0.035(2) 0.029(2) -0.0048(18) 0.0038(17) 0.0059(19)
C234 0.034(2) 0.039(2) 0.026(2) -0.0009(18) 0.0024(17) 0.005(2)
C235 0.032(2) 0.028(2) 0.035(2) 0.0070(17) 0.0060(18) 0.0090(19)
C236 0.030(2) 0.023(2) 0.028(2) -0.0035(16) 0.0027(16) 0.0038(18)

loop_
_atom_type_symbol
_atom_type_description
_atom_type_scat_dispersion_real
_atom_type_scat_dispersion_imag
_atom_type_scat_source
C C 0.0033 0.0016 'International Tables Vol C Tables 4.2.6.8 and 6.1.1.4'
H H 0.0000 0.0000 'International Tables Vol C Tables 4.2.6.8 and 6.1.1.4'
B B 0.0013 0.0007 'International Tables Vol C Tables 4.2.6.8 and 6.1.1.4'
O O 0.0106 0.0060 'International Tables Vol C Tables 4.2.6.8 and 6.1.1.4'
P P 0.1023 0.0942 'International Tables Vol C Tables 4.2.6.8 and 6.1.1.4'
Ru Ru -1.2594 0.8363 'International Tables Vol C Tables 4.2.6.8 and 6.1.1.4'

loop_
_geom_angle_atom_site_label_1
_geom_angle_atom_site_label_2
_geom_angle_atom_site_label_3
_geom_angle
B2 Ru1 B1 113.68(17)
B2 Ru1 P2 89.70(12)
B1 Ru1 P2 98.92(12)
B2 Ru1 P1 100.43(13)
B1 Ru1 P1 92.31(12)
P2 Ru1 P1 160.45(3)
B2 Ru1 H1 118.8(13)
B1 Ru1 H1 127.1(13)
P2 Ru1 H1 75.9(13)
P1 Ru1 H1 84.5(13)
B2 Ru1 H2 38.6(11)
B1 Ru1 H2 151.6(11)
P2 Ru1 H2 88.7(12)
P1 Ru1 H2 88.9(12)
H1 Ru1 H2 81.2(17)
B2 Ru1 H3 67.5(12)
B1 Ru1 H3 46.3(12)
P2 Ru1 H3 102.0(13)
P1 Ru1 H3 97.3(13)
H1 Ru1 H3 173.1(19)
H2 Ru1 H3 105.4(16)
B2 Ru1 H4 153.6(12)
B1 Ru1 H4 42.0(11)
P2 Ru1 H4 85.8(12)
P1 Ru1 H4 92.1(12)
H1 Ru1 H4 85.3(17)
H2 Ru1 H4 166.3(16)
H3 Ru1 H4 88.0(17)
C111 P1 C121 103.75(17)
C111 P1 C131 97.84(18)
C121 P1 C131 101.57(16)
C111 P1 Ru1 114.65(13)
C121 P1 Ru1 120.75(13)
C131 P1 Ru1 115.04(13)
C231 P2 C211 104.89(16)
C231 P2 C221 104.02(18)
C211 P2 C221 97.76(19)
C231 P2 Ru1 113.50(13)
C211 P2 Ru1 111.93(13)
C221 P2 Ru1 122.45(12)
B1 O11 C11 107.3(3)
B1 O12 C12 108.1(3)
B2 O21 C21 108.2(3)
B2 O22 C22 107.8(3)
O12 B1 O11 109.2(4)
O12 B1 Ru1 126.9(3)
O11 B1 Ru1 123.9(3)
O12 B1 H3 115.8(13)
O11 B1 H3 116.0(12)
Ru1 B1 H3 43.1(11)
O12 B1 H4 110.3(13)
O11 B1 H4 116.6(13)
Ru1 B1 H4 44.9(13)
H3 B1 H4 87.7(17)
O21 B2 O22 110.0(3)
O21 B2 Ru1 126.2(3)
O22 B2 Ru1 123.0(3)
O21 B2 H2 115.9(15)
O22 B2 H2 117.4(14)
Ru1 B2 H2 47.0(14)
O11 C11 C13 109.1(3)
O11 C11 C14 107.9(3)
C13 C11 C14 109.4(4)
O11 C11 C12 102.5(3)
C13 C11 C12 115.5(4)
C14 C11 C12 111.9(3)
O12 C12 C16 108.6(3)
O12 C12 C15 107.2(3)
C16 C12 C15 109.4(4)
O12 C12 C11 101.5(3)
C16 C12 C11 116.3(3)
C15 C12 C11 113.0(3)
C11 C13 H13A 109.5
C11 C13 H13B 109.5
H13A C13 H13B 109.5
C11 C13 H13C 109.5
H13A C13 H13C 109.5
H13B C13 H13C 109.5
C11 C14 H14A 109.5
C11 C14 H14B 109.5
H14A C14 H14B 109.5
C11 C14 H14C 109.5
H14A C14 H14C 109.5
H14B C14 H14C 109.5
C12 C15 H15A 109.5
C12 C15 H15B 109.5
H15A C15 H15B 109.5
C12 C15 H15C 109.5
H15A C15 H15C 109.5
H15B C15 H15C 109.5
C12 C16 H16A 109.5
C12 C16 H16B 109.5
H16A C16 H16B 109.5
C12 C16 H16C 109.5
H16A C16 H16C 109.5
H16B C16 H16C 109.5
O21 C21 C24 108.3(3)
O21 C21 C23 106.7(3)
C24 C21 C23 111.0(3)
O21 C21 C22 101.9(3)
C24 C21 C22 114.7(4)
C23 C21 C22 113.3(4)
O22 C22 C26 109.1(3)
O22 C22 C25 106.3(3)
C26 C22 C25 110.3(4)
O22 C22 C21 102.3(3)
C26 C22 C21 114.9(3)
C25 C22 C21 113.2(4)
C21 C23 H23A 109.5
C21 C23 H23B 109.5
H23A C23 H23B 109.5
C21 C23 H23C 109.5
H23A C23 H23C 109.5
H23B C23 H23C 109.5
C21 C24 H24A 109.5
C21 C24 H24B 109.5
H24A C24 H24B 109.5
C21 C24 H24C 109.5
H24A C24 H24C 109.5
H24B C24 H24C 109.5
C22 C25 H25A 109.5
C22 C25 H25B 109.5
H25A C25 H25B 109.5
C22 C25 H25C 109.5
H25A C25 H25C 109.5
H25B C25 H25C 109.5
C22 C26 H26A 109.5
C22 C26 H26B 109.5
H26A C26 H26B 109.5
C22 C26 H26C 109.5
H26A C26 H26C 109.5
H26B C26 H26C 109.5
C116 C111 C112 109.4(3)
C116 C111 P1 115.2(3)
C112 C111 P1 113.4(3)
C116 C111 H111 106.1
C112 C111 H111 106.1
P1 C111 H111 106.1
C113 C112 C111 111.6(3)
C113 C112 H11A 109.3
C111 C112 H11A 109.3
C113 C112 H11B 109.3
C111 C112 H11B 109.3
H11A C112 H11B 108.0
C114 C113 C112 112.0(3)
C114 C113 H11C 109.2
C112 C113 H11C 109.2
C114 C113 H11D 109.2
C112 C113 H11D 109.2
H11C C113 H11D 107.9
C115 C114 C113 109.9(4)
C115 C114 H11E 109.7
C113 C114 H11E 109.7
C115 C114 H11F 109.7
C113 C114 H11F 109.7
H11E C114 H11F 108.2
C114 C115 C116 111.7(3)
C114 C115 H11G 109.3
C116 C115 H11G 109.3
C114 C115 H11H 109.3
C116 C115 H11H 109.3
H11G C115 H11H 107.9
C115 C116 C111 111.6(3)
C115 C116 H11I 109.3
C111 C116 H11I 109.3
C115 C116 H11J 109.3
C111 C116 H11J 109.3
H11I C116 H11J 108.0
C126 C121 C122 109.3(3)
C126 C121 P1 115.8(3)
C122 C121 P1 115.6(3)
C126 C121 H121 104.9
C122 C121 H121 104.9
P1 C121 H121 104.9
C123 C122 C121 110.9(3)
C123 C122 H12A 109.5
C121 C122 H12A 109.5
C123 C122 H12B 109.5
C121 C122 H12B 109.5
H12A C122 H12B 108.0
C122 C123 C124 111.5(3)
C122 C123 H12C 109.3
C124 C123 H12C 109.3
C122 C123 H12D 109.3
C124 C123 H12D 109.3
H12C C123 H12D 108.0
C125 C124 C123 111.9(3)
C125 C124 H12E 109.2
C123 C124 H12E 109.2
C125 C124 H12F 109.2
C123 C124 H12F 109.2
H12E C124 H12F 107.9
C124 C125 C126 111.6(3)
C124 C125 H12G 109.3
C126 C125 H12G 109.3
C124 C125 H12H 109.3
C126 C125 H12H 109.3
H12G C125 H12H 108.0
C125 C126 C121 110.8(3)
C125 C126 H12I 109.5
C121 C126 H12I 109.5
C125 C126 H12J 109.5
C121 C126 H12J 109.5
H12I C126 H12J 108.1
C136 C131 C132 108.2(3)
C136 C131 P1 119.4(3)
C132 C131 P1 113.2(3)
C136 C131 H131 104.9
C132 C131 H131 104.9
P1 C131 H131 104.9
C133 C132 C131 112.4(4)
C133 C132 H13D 109.1
C131 C132 H13D 109.1
C133 C132 H13E 109.1
C131 C132 H13E 109.1
H13D C132 H13E 107.9
C134 C133 C132 112.0(4)
C134 C133 H13F 109.2
C132 C133 H13F 109.2
C134 C133 H13G 109.2
C132 C133 H13G 109.2
H13F C133 H13G 107.9
C133 C134 C135 110.9(4)
C133 C134 H13H 109.5
C135 C134 H13H 109.5
C133 C134 H13I 109.5
C135 C134 H13I 109.5
H13H C134 H13I 108.0
C134 C135 C136 111.9(4)
C134 C135 H13J 109.2
C136 C135 H13J 109.2
C134 C135 H13K 109.2
C136 C135 H13K 109.2
H13J C135 H13K 107.9
C131 C136 C135 110.4(4)
C131 C136 H13L 109.6
C135 C136 H13L 109.6
C131 C136 H13M 109.6
C135 C136 H13M 109.6
H13L C136 H13M 108.1
C212 C211 C216 108.9(3)
C212 C211 P2 115.7(3)
C216 C211 P2 117.6(3)
C212 C211 H211 104.3
C216 C211 H211 104.3
P2 C211 H211 104.3
C213 C212 C211 111.4(4)
C213 C212 H21A 109.3
C211 C212 H21A 109.3
C213 C212 H21B 109.3
C211 C212 H21B 109.3
H21A C212 H21B 108.0
C214 C213 C212 112.9(4)
C214 C213 H21C 109.0
C212 C213 H21C 109.0
C214 C213 H21D 109.0
C212 C213 H21D 109.0
H21C C213 H21D 107.8
C215 C214 C213 110.9(4)
C215 C214 H21E 109.5
C213 C214 H21E 109.5
C215 C214 H21F 109.5
C213 C214 H21F 109.5
H21E C214 H21F 108.0
C214 C215 C216 111.6(4)
C214 C215 H21G 109.3
C216 C215 H21G 109.3
C214 C215 H21H 109.3
C216 C215 H21H 109.3
H21G C215 H21H 108.0
C215 C216 C211 112.0(4)
C215 C216 H21I 109.2
C211 C216 H21I 109.2
C215 C216 H21J 109.2
C211 C216 H21J 109.2
H21I C216 H21J 107.9
C226 C221 C222 108.6(4)
C226 C221 P2 115.6(3)
C222 C221 P2 118.9(3)
C226 C221 H221 103.9
C222 C221 H221 103.9
P2 C221 H221 103.9
C223 C222 C221 112.2(3)
C223 C222 H22A 109.2
C221 C222 H22A 109.2
C223 C222 H22B 109.2
C221 C222 H22B 109.2
H22A C222 H22B 107.9
C224 C223 C222 113.5(4)
C224 C223 H22C 108.9
C222 C223 H22C 108.9
C224 C223 H22D 108.9
C222 C223 H22D 108.9
H22C C223 H22D 107.7
C225 C224 C223 112.3(4)
C225 C224 H22E 109.2
C223 C224 H22E 109.2
C225 C224 H22F 109.2
C223 C224 H22F 109.2
H22E C224 H22F 107.9
C224 C225 C226 112.1(4)
C224 C225 H22G 109.2
C226 C225 H22G 109.2
C224 C225 H22H 109.2
C226 C225 H22H 109.2
H22G C225 H22H 107.9
C225 C226 C221 111.9(4)
C225 C226 H22I 109.2
C221 C226 H22I 109.2
C225 C226 H22J 109.2
C221 C226 H22J 109.2
H22I C226 H22J 107.9
C232 C231 C236 108.5(3)
C232 C231 P2 114.6(3)
C236 C231 P2 113.2(2)
C232 C231 H231 106.7
C236 C231 H231 106.7
P2 C231 H231 106.7
C233 C232 C231 112.4(3)
C233 C232 H23D 109.1
C231 C232 H23D 109.1
C233 C232 H23E 109.1
C231 C232 H23E 109.1
H23D C232 H23E 107.9
C232 C233 C234 111.9(3)
C232 C233 H23F 109.2
C234 C233 H23F 109.2
C232 C233 H23G 109.2
C234 C233 H23G 109.2
H23F C233 H23G 107.9
C233 C234 C235 109.0(3)
C233 C234 H23H 109.9
C235 C234 H23H 109.9
C233 C234 H23I 109.9
C235 C234 H23I 109.9
H23H C234 H23I 108.3
C236 C235 C234 111.1(3)
C236 C235 H23J 109.4
C234 C235 H23J 109.4
C236 C235 H23K 109.4
C234 C235 H23K 109.4
H23J C235 H23K 108.0
C235 C236 C231 112.0(3)
C235 C236 H23L 109.2
C231 C236 H23L 109.2
C235 C236 H23M 109.2
C231 C236 H23M 109.2
H23L C236 H23M 107.9

loop_
_geom_bond_atom_site_label_1
_geom_bond_atom_site_label_2
_geom_bond_distance
Ru1 B2 2.157(5)
Ru1 B1 2.188(5)
Ru1 P2 2.3571(13)
Ru1 P1 2.3673(13)
Ru1 H1 1.48(3)
Ru1 H2 1.58(3)
Ru1 H3 1.49(3)
Ru1 H4 1.55(3)
P1 C111 1.868(4)
P1 C121 1.869(3)
P1 C131 1.882(4)
P2 C231 1.858(3)
P2 C211 1.876(4)
P2 C221 1.883(4)
O11 B1 1.415(5)
O11 C11 1.439(5)
O12 B1 1.392(6)
O12 C12 1.445(5)
O21 B2 1.383(5)
O21 C21 1.449(4)
O22 B2 1.396(5)
O22 C22 1.447(4)
B1 H3 1.58(3)
B1 H4 1.47(3)
B2 H2 1.35(3)
C11 C13 1.517(6)
C11 C14 1.533(6)
C11 C12 1.540(6)
C12 C16 1.515(6)
C12 C15 1.527(5)
C13 H13A 0.9600
C13 H13B 0.9600
C13 H13C 0.9600
C14 H14A 0.9600
C14 H14B 0.9600
C14 H14C 0.9600
C15 H15A 0.9600
C15 H15B 0.9600
C15 H15C 0.9600
C16 H16A 0.9600
C16 H16B 0.9600
C16 H16C 0.9600
C21 C24 1.516(6)
C21 C23 1.525(6)
C21 C22 1.541(5)
C22 C26 1.518(6)
C22 C25 1.521(6)
C23 H23A 0.9600
C23 H23B 0.9600
C23 H23C 0.9600
C24 H24A 0.9600
C24 H24B 0.9600
C24 H24C 0.9600
C25 H25A 0.9600
C25 H25B 0.9600
C25 H25C 0.9600
C26 H26A 0.9600
C26 H26B 0.9600
C26 H26C 0.9600
C111 C116 1.528(5)
C111 C112 1.541(5)
C111 H111 0.9800
C112 C113 1.520(6)
C112 H11A 0.9700
C112 H11B 0.9700
C113 C114 1.513(6)
C113 H11C 0.9700
C113 H11D 0.9700
C114 C115 1.513(5)
C114 H11E 0.9700
C114 H11F 0.9700
C115 C116 1.525(6)
C115 H11G 0.9700
C115 H11H 0.9700
C116 H11I 0.9700
C116 H11J 0.9700
C121 C126 1.528(5)
C121 C122 1.534(5)
C121 H121 0.9800
C122 C123 1.514(5)
C122 H12A 0.9700
C122 H12B 0.9700
C123 C124 1.525(6)
C123 H12C 0.9700
C123 H12D 0.9700
C124 C125 1.515(6)
C124 H12E 0.9700
C124 H12F 0.9700
C125 C126 1.522(5)
C125 H12G 0.9700
C125 H12H 0.9700
C126 H12I 0.9700
C126 H12J 0.9700
C131 C136 1.508(6)
C131 C132 1.538(5)
C131 H131 0.9800
C132 C133 1.526(5)
C132 H13D 0.9700
C132 H13E 0.9700
C133 C134 1.498(6)
C133 H13F 0.9700
C133 H13G 0.9700
C134 C135 1.515(6)
C134 H13H 0.9700
C134 H13I 0.9700
C135 C136 1.543(6)
C135 H13J 0.9700
C135 H13K 0.9700
C136 H13L 0.9700
C136 H13M 0.9700
C211 C212 1.527(5)
C211 C216 1.534(6)
C211 H211 0.9800
C212 C213 1.525(7)
C212 H21A 0.9700
C212 H21B 0.9700
C213 C214 1.505(8)
C213 H21C 0.9700
C213 H21D 0.9700
C214 C215 1.501(7)
C214 H21E 0.9700
C214 H21F 0.9700
C215 C216 1.527(6)
C215 H21G 0.9700
C215 H21H 0.9700
C216 H21I 0.9700
C216 H21J 0.9700
C221 C226 1.520(6)
C221 C222 1.523(6)
C221 H221 0.9800
C222 C223 1.510(6)
C222 H22A 0.9700
C222 H22B 0.9700
C223 C224 1.508(7)
C223 H22C 0.9700
C223 H22D 0.9700
C224 C225 1.494(7)
C224 H22E 0.9700
C224 H22F 0.9700
C225 C226 1.518(6)
C225 H22G 0.9700
C225 H22H 0.9700
C226 H22I 0.9700
C226 H22J 0.9700
C231 C232 1.528(5)
C231 C236 1.536(5)
C231 H231 0.9800
C232 C233 1.519(5)
C232 H23D 0.9700
C232 H23E 0.9700
C233 C234 1.520(6)
C233 H23F 0.9700
C233 H23G 0.9700
C234 C235 1.523(6)
C234 H23H 0.9700
C234 H23I 0.9700
C235 C236 1.522(5)
C235 H23J 0.9700
C235 H23K 0.9700
C236 H23L 0.9700
C236 H23M 0.9700
